data_7129124
loop_
_publ_author_name
'Feuerstein, Wolfram'
'Varava, Paul'
'Fadaei-Tirani, Farzaneh'
'Scopelliti, Rosario'
'Severin, Kay'

_publ_section_title
;
 Synthesis, structural characterization, and coordination chemistry of
 imidazole-based alkylidene ketenes.
;
_journal_issue 87
_journal_name_full 'Chemical communications (Cambridge, England)'
_journal_page_first 11509
_journal_page_last 11512
_journal_paper_doi 10.1039/d1cc05161j
_journal_volume 57
_journal_year 2021
_chemical_formula_moiety 'C7 H8 N2 O'
_chemical_formula_sum 'C7 H8 N2 O'
_chemical_formula_weight 136.15
_space_group_crystal_system monoclinic
_space_group_IT_number 14
_space_group_name_Hall '-P 2ybc'
_space_group_name_H-M_alt 'P 1 21/c 1'
_atom_sites_solution_hydrogens geom
_atom_sites_solution_primary dual
_atom_sites_solution_secondary difmap
_audit_creation_date 2021-09-06
_audit_creation_method
;
Olex2 1.5
(compiled 2021.08.20 svn.r13c46975 for OlexSys, GUI svn.r6394)
;
_audit_update_record
;
2021-09-06 deposited with the CCDC.	2021-10-11 downloaded from the CCDC.
;
_cell_angle_alpha 90
_cell_angle_beta 96.876(4)
_cell_angle_gamma 90
_cell_formula_units_Z 4
_cell_length_a 6.2198(3)
_cell_length_b 15.0126(7)
_cell_length_c 7.3727(3)
_cell_measurement_reflns_used 2224
_cell_measurement_temperature 140.00(10)
_cell_measurement_theta_max 72.2230
_cell_measurement_theta_min 5.8670
_cell_volume 683.48(5)
_computing_cell_refinement 'CrysAlisPro 1.171.41.116a (Rigaku OD, 2021)'
_computing_data_collection 'CrysAlisPro 1.171.41.116a (Rigaku OD, 2021)'
_computing_data_reduction 'CrysAlisPro 1.171.41.116a (Rigaku OD, 2021)'
_computing_molecular_graphics 'Olex2 1.5 (Dolomanov et al., 2009)'
_computing_publication_material 'Olex2 1.5 (Dolomanov et al., 2009)'
_computing_structure_refinement 'ShelXL 2018/3 (Sheldrick, 2015)'
_computing_structure_solution 'ShelXT 2018/2 (Sheldrick, 2015)'
_diffrn_ambient_environment N~2~
_diffrn_ambient_temperature 140.00(10)
_diffrn_detector 'CCD plate'
_diffrn_detector_area_resol_mean 10.2665
_diffrn_detector_type Atlas
_diffrn_measured_fraction_theta_full 0.998
_diffrn_measured_fraction_theta_max 0.972
_diffrn_measurement_details
;
List of Runs (angles in degrees, time in seconds):

  # Type    Start    End  Width  t~exp~   \w     \q     \k     \f   Frames
#--------------------------------------------------------------------------
  1  \w    -34.00  -1.00   1.00    2.00    --  -43.50  91.00 142.00   33
  2  \w     38.00  73.00   1.00    2.00    --   43.55 -91.00  28.00   35
  3  \w    105.00 175.00   1.00   10.00    --  103.26  91.00 142.00   70
  4  \w     64.00  96.00   1.00   10.00    --  103.26 -91.00  28.00   32
  5  \w    -65.00  26.00   1.00    2.00    --  -43.50  37.00  30.00   91
  6  \w     29.00  75.00   1.00    2.00    --   43.55 -99.00 -60.00   46
  7  \w     23.00 112.00   1.00    2.00    --   43.55  37.00-120.00   89
  8  \w     55.00  82.00   1.00   10.00    --  103.26 -45.00  30.00   27
  9  \w    122.00 170.00   1.00   10.00    --  103.26  77.00 -60.00   48
 10  \w     48.00 107.00   1.00   10.00    --  103.26 -94.00 -60.00   59
 11  \w     98.00 169.00   1.00   10.00    --  103.26 125.00-120.00   71
 12  \w    104.00 170.00   1.00   10.00    --  103.26  77.00  30.00   66
 13  \w    103.00 176.00   1.00   10.00    --  103.26  77.00   0.00   73
 14  \w     75.00 100.00   1.00   10.00    --  103.26 -77.00-180.00   25
;
_diffrn_measurement_device 'four-circle diffractometer'
_diffrn_measurement_device_type 'SuperNova, Dual, Cu at home/near, Atlas'
_diffrn_measurement_method '\w scans'
_diffrn_orient_matrix_type 'CrysAlisPro convention (1999,Acta A55,543-557)'
_diffrn_orient_matrix_UB_11 0.2090385000
_diffrn_orient_matrix_UB_12 -0.0078372000
_diffrn_orient_matrix_UB_13 -0.0919675000
_diffrn_orient_matrix_UB_21 -0.0693664000
_diffrn_orient_matrix_UB_22 -0.0932835000
_diffrn_orient_matrix_UB_23 -0.0708072000
_diffrn_orient_matrix_UB_31 -0.1177039000
_diffrn_orient_matrix_UB_32 0.0417765000
_diffrn_orient_matrix_UB_33 -0.1756281000
_diffrn_radiation_monochromator mirror
_diffrn_radiation_probe x-ray
_diffrn_radiation_type 'Cu K\a'
_diffrn_radiation_wavelength 1.54184
_diffrn_reflns_av_R_equivalents 0.0119
_diffrn_reflns_av_unetI/netI 0.0139
_diffrn_reflns_Laue_measured_fraction_full 0.998
_diffrn_reflns_Laue_measured_fraction_max 0.972
_diffrn_reflns_limit_h_max 7
_diffrn_reflns_limit_h_min -7
_diffrn_reflns_limit_k_max 18
_diffrn_reflns_limit_k_min -17
_diffrn_reflns_limit_l_max 8
_diffrn_reflns_limit_l_min -9
_diffrn_reflns_number 3278
_diffrn_reflns_point_group_measured_fraction_full 0.998
_diffrn_reflns_point_group_measured_fraction_max 0.972
_diffrn_reflns_theta_full 67.684
_diffrn_reflns_theta_max 72.347
_diffrn_reflns_theta_min 5.895
_diffrn_source 'micro-focus sealed X-ray tube'
_diffrn_source_type 'SuperNova (Cu) X-ray Source'
_exptl_absorpt_coefficient_mu 0.752
_exptl_absorpt_correction_T_max 1.000
_exptl_absorpt_correction_T_min 0.821
_exptl_absorpt_correction_type gaussian
_exptl_absorpt_process_details
;
CrysAlisPro 1.171.41.116a (Rigaku Oxford Diffraction, 2021)
Numerical absorption correction based on Gaussian integration over
a multifaceted crystal model.
Empirical absorption correction using spherical harmonics
as implemented in SCALE3 ABSPACK scaling algorithm
;
_exptl_crystal_colour 'clear light yellow'
_exptl_crystal_density_diffrn 1.323
_exptl_crystal_description plate
_exptl_crystal_F_000 288
_exptl_crystal_size_max 0.22
_exptl_crystal_size_mid 0.17
_exptl_crystal_size_min 0.03
_refine_diff_density_max 0.127
_refine_diff_density_min -0.230
_refine_diff_density_rms 0.036
_refine_ls_extinction_method none
_refine_ls_goodness_of_fit_ref 1.068
_refine_ls_hydrogen_treatment constr
_refine_ls_matrix_type full
_refine_ls_number_parameters 95
_refine_ls_number_reflns 1312
_refine_ls_number_restraints 0
_refine_ls_restrained_S_all 1.068
_refine_ls_R_factor_all 0.0372
_refine_ls_R_factor_gt 0.0321
_refine_ls_shift/su_max 0.000
_refine_ls_shift/su_mean 0.000
_refine_ls_structure_factor_coef Fsqd
_refine_ls_weighting_details 'w=1/[\s^2^(Fo^2^)+(0.0492P)^2^+0.1051P] where P=(Fo^2^+2Fc^2^)/3'
_refine_ls_weighting_scheme calc
_refine_ls_wR_factor_gt 0.0849
_refine_ls_wR_factor_ref 0.0891
_reflns_Friedel_coverage 0.000
_reflns_number_gt 1156
_reflns_number_total 1312
_reflns_threshold_expression 'I > 2\s(I)'
_cod_data_source_file d1cc05161j2.cif
_cod_data_source_block wf457
_cod_depositor_comments
;
The following automatic conversions were performed:

data item '_exptl_absorpt_correction_type' value 'Gaussian' was
changed to 'gaussian' in accordance with the
/home/data/users/saulius/crontab/automatic-downloads/rss-feeds/RSC/lib/dictionaries/cif_core.dic
dictionary named 'cif_core.dic' version 2.4.2 last updated on
2011-04-26.

Automatic conversion script
Id: cif_fix_values 7556 2019-12-06 15:28:31Z antanas 

 Adding full bibliography for 7129122--7129133.cif.
;
_cod_original_cell_volume 683.47(6)
_cod_database_code 7129124
_shelx_shelxl_version_number 2018/3
_audit_contact_author 'Farzaneh Fadaei Tirani'
_chemical_oxdiff_formula 'C7 H8 N2 O'
_shelx_space_group_comment
;
The symmetry employed for this shelxl refinement is uniquely defined
by the following loop, which should always be used as a source of
symmetry information in preference to the above space-group names.
They are only intended as comments.
;
_shelx_estimated_absorpt_t_max 0.978
_shelx_estimated_absorpt_t_min 0.852
_olex2_refinement_description
;
1. Fixed Uiso
 At 1.2 times of:
  All C(H) groups, All C(H,H,H,H,H,H) groups
2. Others
 Sof(H8D)=Sof(H8E)=Sof(H8F)=1-FVAR(1)
 Sof(H8A)=Sof(H8B)=Sof(H8C)=FVAR(1)
 Sof(H9D)=Sof(H9E)=Sof(H9F)=1-FVAR(2)
 Sof(H9A)=Sof(H9B)=Sof(H9C)=FVAR(2)
3.a Aromatic/amide H refined with riding coordinates:
 C4(H4), C5(H5)
3.b Disordered Me refined as rotating group:
 C8(H8A,H8B,H8C,H8D,H8E,H8F), C9(H9A,H9B,H9C,H9D,H9E,H9F)
;
_olex2_submission_special_instructions 'No special instructions were received'
_oxdiff_exptl_absorpt_empirical_details
;
Empirical correction (ABSPACK) includes:
- Absorption correction using spherical harmonics
- Frame scaling
- Detector area scaling
- B-factor correction
;
_oxdiff_exptl_absorpt_empirical_full_max 1.420
_oxdiff_exptl_absorpt_empirical_full_min 0.705

loop_
_space_group_symop_operation_xyz
'x, y, z'
'-x, y+1/2, -z+1/2'
'-x, -y, -z'
'x, -y-1/2, z-1/2'

loop_
_atom_site_label
_atom_site_type_symbol
_atom_site_fract_x
_atom_site_fract_y
_atom_site_fract_z
_atom_site_U_iso_or_equiv
_atom_site_adp_type
_atom_site_occupancy
_atom_site_site_symmetry_order
_atom_site_calc_flag
_atom_site_refinement_flags_posn
_atom_site_refinement_flags_adp
_atom_site_refinement_flags_occupancy
_atom_site_disorder_assembly
_atom_site_disorder_group
O1 O 0.20145(14) 0.45355(5) 0.19943(12) 0.0401(2) Uani 1 1 d . . . . .
N1 N 0.58020(14) 0.17705(6) 0.37507(11) 0.0259(2) Uani 1 1 d . . . . .
N2 N 0.75737(14) 0.29759(6) 0.45628(11) 0.0266(2) Uani 1 1 d . . . . .
C2 C 0.56593(16) 0.26691(7) 0.37158(13) 0.0248(2) Uani 1 1 d . . . . .
C4 C 0.89002(18) 0.22652(8) 0.51215(14) 0.0300(3) Uani 1 1 d . . . . .
H4 H 1.032692 0.229890 0.574272 0.036 Uiso 1 1 calc R U . . .
C5 C 0.77963(17) 0.15158(8) 0.46226(14) 0.0297(3) Uani 1 1 d . . . . .
H5 H 0.829597 0.092234 0.483133 0.036 Uiso 1 1 calc R U . . .
C6 C 0.38750(18) 0.31548(8) 0.29670(15) 0.0298(3) Uani 1 1 d . . . . .
C7 C 0.30384(17) 0.38826(7) 0.25150(14) 0.0268(3) Uani 1 1 d . . . . .
C8 C 0.40538(18) 0.11771(8) 0.30236(15) 0.0316(3) Uani 1 1 d . . . . .
H8A H 0.279021 0.127683 0.367406 0.038 Uiso 0.837(14) 1 calc R U P . .
H8B H 0.453125 0.055718 0.318821 0.038 Uiso 0.837(14) 1 calc R U P . .
H8C H 0.366447 0.129820 0.171945 0.038 Uiso 0.837(14) 1 calc R U P . .
H8D H 0.453375 0.081131 0.204708 0.038 Uiso 0.163(14) 1 calc R U P . .
H8E H 0.279270 0.153096 0.253294 0.038 Uiso 0.163(14) 1 calc R U P . .
H8F H 0.365948 0.078994 0.400170 0.038 Uiso 0.163(14) 1 calc R U P . .
C9 C 0.81587(19) 0.39118(8) 0.47532(16) 0.0334(3) Uani 1 1 d . . . . .
H9A H 0.878996 0.410919 0.366551 0.040 Uiso 0.680(15) 1 calc R U P . .
H9B H 0.921829 0.399195 0.583618 0.040 Uiso 0.680(15) 1 calc R U P . .
H9C H 0.686194 0.426517 0.488608 0.040 Uiso 0.680(15) 1 calc R U P . .
H9D H 0.779017 0.413502 0.592634 0.040 Uiso 0.320(15) 1 calc R U P . .
H9E H 0.736183 0.425226 0.375567 0.040 Uiso 0.320(15) 1 calc R U P . .
H9F H 0.971819 0.397903 0.470576 0.040 Uiso 0.320(15) 1 calc R U P . .

loop_
_atom_site_aniso_label
_atom_site_aniso_U_11
_atom_site_aniso_U_22
_atom_site_aniso_U_33
_atom_site_aniso_U_23
_atom_site_aniso_U_13
_atom_site_aniso_U_12
O1 0.0465(5) 0.0260(5) 0.0474(5) 0.0042(4) 0.0040(4) 0.0054(4)
N1 0.0259(5) 0.0281(5) 0.0235(4) -0.0008(3) 0.0027(3) 0.0017(3)
N2 0.0249(5) 0.0300(5) 0.0245(4) -0.0020(3) 0.0016(3) 0.0003(4)
C2 0.0255(5) 0.0292(6) 0.0200(5) -0.0009(4) 0.0040(4) 0.0001(4)
C4 0.0241(5) 0.0378(6) 0.0272(5) -0.0013(4) -0.0006(4) 0.0053(4)
C5 0.0289(6) 0.0329(6) 0.0267(5) 0.0002(4) 0.0016(4) 0.0072(4)
C6 0.0271(5) 0.0324(6) 0.0294(5) 0.0017(4) 0.0013(4) 0.0014(4)
C7 0.0278(5) 0.0267(6) 0.0257(5) -0.0024(4) 0.0032(4) -0.0042(4)
C8 0.0305(6) 0.0312(6) 0.0327(5) -0.0024(4) 0.0025(4) -0.0033(4)
C9 0.0324(6) 0.0316(6) 0.0357(6) -0.0037(5) 0.0025(5) -0.0043(5)

loop_
_atom_type_symbol
_atom_type_description
_atom_type_scat_dispersion_real
_atom_type_scat_dispersion_imag
_atom_type_scat_source
C C 0.0181 0.0091 'International Tables Vol C Tables 4.2.6.8 and 6.1.1.4'
H H 0.0000 0.0000 'International Tables Vol C Tables 4.2.6.8 and 6.1.1.4'
N N 0.0311 0.0180 'International Tables Vol C Tables 4.2.6.8 and 6.1.1.4'
O O 0.0492 0.0322 'International Tables Vol C Tables 4.2.6.8 and 6.1.1.4'

loop_
_exptl_crystal_face_index_h
_exptl_crystal_face_index_k
_exptl_crystal_face_index_l
_exptl_crystal_face_perp_dist
-1 0 0 0.0110
1 0 0 0.0205
0 1 0 0.0521
0 -1 0 0.1195
0 1 -1 0.0691
0 -1 1 0.1220
0 0 -1 0.1109
0 0 1 0.1050
0 2 1 0.0466
1 -2 -2 0.1270

loop_
_geom_angle_atom_site_label_1
_geom_angle_atom_site_label_2
_geom_angle_atom_site_label_3
_geom_angle
_geom_angle_site_symmetry_1
_geom_angle_site_symmetry_3
_geom_angle_publ_flag
C2 N1 C5 109.78(9) . . ?
C2 N1 C8 123.96(9) . . ?
C5 N1 C8 126.22(10) . . ?
C2 N2 C4 109.57(9) . . ?
C2 N2 C9 124.61(9) . . ?
C4 N2 C9 125.74(9) . . ?
N1 C2 N2 106.13(9) . . ?
N1 C2 C6 125.45(10) . . ?
N2 C2 C6 128.41(10) . . ?
N2 C4 H4 126.4 . . ?
C5 C4 N2 107.29(9) . . ?
C5 C4 H4 126.4 . . ?
N1 C5 H5 126.4 . . ?
C4 C5 N1 107.22(10) . . ?
C4 C5 H5 126.4 . . ?
C7 C6 C2 149.51(12) . . ?
O1 C7 C6 172.39(12) . . ?
N1 C8 H8A 109.5 . . ?
N1 C8 H8B 109.5 . . ?
N1 C8 H8C 109.5 . . ?
N1 C8 H8D 109.5 . . ?
N1 C8 H8E 109.5 . . ?
N1 C8 H8F 109.5 . . ?
H8A C8 H8B 109.5 . . ?
H8A C8 H8C 109.5 . . ?
H8A C8 H8D 141.1 . . ?
H8A C8 H8E 56.3 . . ?
H8A C8 H8F 56.3 . . ?
H8B C8 H8C 109.5 . . ?
H8B C8 H8D 56.3 . . ?
H8B C8 H8E 141.1 . . ?
H8B C8 H8F 56.3 . . ?
H8C C8 H8D 56.3 . . ?
H8C C8 H8E 56.3 . . ?
H8C C8 H8F 141.1 . . ?
H8D C8 H8E 109.5 . . ?
H8D C8 H8F 109.5 . . ?
H8E C8 H8F 109.5 . . ?
N2 C9 H9A 109.5 . . ?
N2 C9 H9B 109.5 . . ?
N2 C9 H9C 109.5 . . ?
N2 C9 H9D 109.5 . . ?
N2 C9 H9E 109.5 . . ?
N2 C9 H9F 109.5 . . ?
H9A C9 H9B 109.5 . . ?
H9A C9 H9C 109.5 . . ?
H9A C9 H9D 141.1 . . ?
H9A C9 H9E 56.3 . . ?
H9A C9 H9F 56.3 . . ?
H9B C9 H9C 109.5 . . ?
H9B C9 H9D 56.3 . . ?
H9B C9 H9E 141.1 . . ?
H9B C9 H9F 56.3 . . ?
H9C C9 H9D 56.3 . . ?
H9C C9 H9E 56.3 . . ?
H9C C9 H9F 141.1 . . ?
H9D C9 H9E 109.5 . . ?
H9D C9 H9F 109.5 . . ?
H9E C9 H9F 109.5 . . ?

loop_
_geom_bond_atom_site_label_1
_geom_bond_atom_site_label_2
_geom_bond_distance
_geom_bond_site_symmetry_2
_geom_bond_publ_flag
O1 C7 1.2063(14) . ?
N1 C2 1.3519(15) . ?
N1 C5 1.3811(14) . ?
N1 C8 1.4573(14) . ?
N2 C2 1.3572(13) . ?
N2 C4 1.3811(14) . ?
N2 C9 1.4540(14) . ?
C2 C6 1.3861(15) . ?
C4 H4 0.9500 . ?
C4 C5 1.3461(16) . ?
C5 H5 0.9500 . ?
C6 C7 1.2386(16) . ?
C8 H8A 0.9800 . ?
C8 H8B 0.9800 . ?
C8 H8C 0.9800 . ?
C8 H8D 0.9800 . ?
C8 H8E 0.9800 . ?
C8 H8F 0.9800 . ?
C9 H9A 0.9800 . ?
C9 H9B 0.9800 . ?
C9 H9C 0.9800 . ?
C9 H9D 0.9800 . ?
C9 H9E 0.9800 . ?
C9 H9F 0.9800 . ?

loop_
_geom_torsion_atom_site_label_1
_geom_torsion_atom_site_label_2
_geom_torsion_atom_site_label_3
_geom_torsion_atom_site_label_4
_geom_torsion
_geom_torsion_site_symmetry_1
_geom_torsion_site_symmetry_2
_geom_torsion_site_symmetry_3
_geom_torsion_site_symmetry_4
_geom_torsion_publ_flag
N1 C2 C6 C7 -172.76(18) . . . . ?
N2 C2 C6 C7 8.0(3) . . . . ?
N2 C4 C5 N1 0.34(12) . . . . ?
C2 N1 C5 C4 -0.35(12) . . . . ?
C2 N2 C4 C5 -0.21(12) . . . . ?
C4 N2 C2 N1 0.00(11) . . . . ?
C4 N2 C2 C6 179.38(10) . . . . ?
C5 N1 C2 N2 0.22(11) . . . . ?
C5 N1 C2 C6 -179.20(10) . . . . ?
C8 N1 C2 N2 178.18(9) . . . . ?
C8 N1 C2 C6 -1.23(16) . . . . ?
C8 N1 C5 C4 -178.26(10) . . . . ?
C9 N2 C2 N1 176.91(9) . . . . ?
C9 N2 C2 C6 -3.70(17) . . . . ?
C9 N2 C4 C5 -177.08(10) . . . . ?

loop_
_exptl_oxdiff_crystal_face_indexfrac_h
_exptl_oxdiff_crystal_face_indexfrac_k
_exptl_oxdiff_crystal_face_indexfrac_l
_exptl_oxdiff_crystal_face_x
_exptl_oxdiff_crystal_face_y
_exptl_oxdiff_crystal_face_z
-1.0000 0.0000 0.0000 -0.2090 0.0694 0.1177
1.0000 -0.0000 -0.0000 0.2090 -0.0694 -0.1177
0.0000 1.0000 0.0000 -0.0078 -0.0933 0.0418
-0.0000 -1.0000 -0.0000 0.0078 0.0933 -0.0418
0.0000 1.0001 -1.0000 0.0841 -0.0225 0.2174
-0.0000 -1.0001 1.0000 -0.0841 0.0225 -0.2174
0.0000 0.0001 -1.0000 0.0920 0.0708 0.1756
-0.0000 -0.0001 1.0000 -0.0920 -0.0708 -0.1756
-0.0000 2.0000 1.0000 -0.1076 -0.2574 -0.0921
1.0000 -1.9999 -2.0000 0.4086 0.2588 0.1500
